data_1574946
loop_
_publ_author_name
'Song, Yanqing'
'Tsuji, Yuta'
'Sugimoto, Kunihisa'
'Kikuchi, Takashi'
'Shi, Yuxin'
'Murakami, Yusuke'
'Hiramatsu, Kotaro'
'Le Ouay, Benjamin'
'Ohba, Masaaki'
'Ohtani, Ryo'

_publ_section_title
;
 A ferroelectric proton conductor with colossal polarization induced by
 in-plane symmetry breaking in a two-dimensional coordination polymer.
;
_journal_issue 29
_journal_name_full 'Chemical science'
_journal_page_first 13413
_journal_page_last 13421
_journal_paper_doi 10.1039/d4sc08700c
_journal_volume 16
_journal_year 2025
_chemical_formula_moiety 'C38 H26 Mn2 N10 O4 Re'
_chemical_formula_sum 'C38 H26 Mn2 N10 O4 Re'
_chemical_formula_weight 982.77
_space_group_crystal_system tetragonal
_space_group_IT_number 85
_space_group_name_Hall '-P 4a'
_space_group_name_H-M_alt 'P 4/n :2'
_atom_sites_solution_hydrogens geom
_audit_creation_date 2024-11-19
_audit_creation_method
;
Olex2 1.5
(compiled 2024.02.16 svn.r378c4104 for OlexSys, GUI svn.r6928)
;
_audit_update_record
;
2024-12-16 deposited with the CCDC.	2025-06-02 downloaded from the CCDC.
;
_cell_angle_alpha 90
_cell_angle_beta 90
_cell_angle_gamma 90
_cell_formula_units_Z 4
_cell_length_a 14.3992(3)
_cell_length_b 14.3992(3)
_cell_length_c 18.2847(7)
_cell_measurement_reflns_used 9019
_cell_measurement_temperature 270
_cell_measurement_theta_max 29.9610
_cell_measurement_theta_min 2.5810
_cell_volume 3791.09(18)
_computing_cell_refinement 'CrysAlisPro 1.171.39.46e (Rigaku OD, 2018)'
_computing_data_collection 'CrysAlisPro 1.171.39.46e (Rigaku OD, 2018)'
_computing_data_reduction 'CrysAlisPro 1.171.39.46e (Rigaku OD, 2018)'
_computing_molecular_graphics 'Olex2 1.5 (Dolomanov et al., 2009)'
_computing_publication_material 'Olex2 1.5 (Dolomanov et al., 2009)'
_computing_structure_refinement 'SHELXL 2018/3 (Sheldrick, 2015)'
_computing_structure_solution 'SHELXT 2018/2 (Sheldrick, 2018)'
_diffrn_ambient_temperature 270
_diffrn_measured_fraction_theta_full 0.998
_diffrn_measured_fraction_theta_max 0.850
_diffrn_measurement_details
;
List of Runs (angles in degrees, time in seconds):

  # Type    Start    End  Width  t~exp~   \w     \q     \k     \f   Frames
#--------------------------------------------------------------------------
  1  \w     35.00  61.00   0.50    2.00    --    5.00  45.00  30.00   52
  2  \w      3.00  29.00   0.50    2.00    --    5.00  45.00  30.00   52
  3  \w    -99.00   7.00   0.50    2.00    --  -10.20  45.00  60.00  212
;
_diffrn_measurement_device 'four-circle diffractometer'
_diffrn_measurement_device_type 'XtaLAB AFC10 (RCD3): fixed-chi single'
_diffrn_measurement_method '\w scans'
_diffrn_radiation_type MoK\a
_diffrn_radiation_wavelength 0.71073
_diffrn_reflns_av_R_equivalents 0.0234
_diffrn_reflns_av_unetI/netI 0.0260
_diffrn_reflns_Laue_measured_fraction_full 0.998
_diffrn_reflns_Laue_measured_fraction_max 0.850
_diffrn_reflns_limit_h_max 18
_diffrn_reflns_limit_h_min -20
_diffrn_reflns_limit_k_max 18
_diffrn_reflns_limit_k_min -16
_diffrn_reflns_limit_l_max 25
_diffrn_reflns_limit_l_min -25
_diffrn_reflns_number 18827
_diffrn_reflns_point_group_measured_fraction_full 0.998
_diffrn_reflns_point_group_measured_fraction_max 0.850
_diffrn_reflns_theta_full 25.242
_diffrn_reflns_theta_max 31.044
_diffrn_reflns_theta_min 2.289
_exptl_absorpt_coefficient_mu 3.895
_exptl_absorpt_correction_T_max 1.00000
_exptl_absorpt_correction_T_min 0.65492
_exptl_absorpt_correction_type multi-scan
_exptl_absorpt_process_details
;
CrysAlisPro 1.171.39.46e (Rigaku Oxford Diffraction, 2018)
Empirical absorption correction using spherical harmonics,
 implemented in SCALE3 ABSPACK scaling algorithm.
;
_exptl_crystal_colour brown
_exptl_crystal_density_diffrn 1.722
_exptl_crystal_description block
_exptl_crystal_F_000 1924
_exptl_crystal_size_max 0.3
_exptl_crystal_size_mid 0.3
_exptl_crystal_size_min 0.2
_refine_diff_density_max 1.844
_refine_diff_density_min -1.804
_refine_diff_density_rms 0.122
_refine_ls_extinction_coef 0.00095(13)
_refine_ls_extinction_expression Fc^*^=kFc[1+0.001xFc^2^\l^3^/sin(2\q)]^-1/4^
_refine_ls_extinction_method 'SHELXL-2018/3 (Sheldrick 2018)'
_refine_ls_goodness_of_fit_ref 1.183
_refine_ls_hydrogen_treatment constr
_refine_ls_matrix_type full
_refine_ls_number_parameters 349
_refine_ls_number_reflns 5174
_refine_ls_number_restraints 258
_refine_ls_restrained_S_all 1.207
_refine_ls_R_factor_all 0.0538
_refine_ls_R_factor_gt 0.0422
_refine_ls_shift/su_max 0.001
_refine_ls_shift/su_mean 0.000
_refine_ls_structure_factor_coef Fsqd
_refine_ls_weighting_details 'w=1/[\s^2^(Fo^2^)+(0.0280P)^2^+12.2064P] where P=(Fo^2^+2Fc^2^)/3'
_refine_ls_weighting_scheme calc
_refine_ls_wR_factor_gt 0.0967
_refine_ls_wR_factor_ref 0.1008
_reflns_Friedel_coverage 0.000
_reflns_number_gt 4312
_reflns_number_total 5174
_reflns_threshold_expression 'I > 2\s(I)'
_cod_data_source_file d4sc08700c2.cif
_cod_data_source_block mnremecn_270_c_2
_cod_depositor_comments 'Adding full bibliography for 1574937--1574947.cif.'
_cod_original_cell_volume 3791.1(2)
_cod_original_sg_symbol_H-M 'P 4/n'
_cod_database_code 1574946
_shelx_shelxl_version_number 2018/3
_shelx_space_group_comment
;
The symmetry employed for this shelxl refinement is uniquely defined
by the following loop, which should always be used as a source of
symmetry information in preference to the above space-group names.
They are only intended as comments.
;
_olex2_refinement_description
;
1. Twinned data refinement
 Scales: 0.499(3)
 0.501(3)
2. Fixed Uiso
 At 1.2 times of:
  All C(H) groups, All C(H,H) groups, All C(H,H,H,H) groups
3. Restrained distances
 N7-C19
 1.14 with sigma of 0.02
 N8-C21
 1.14 with sigma of 0.02
 C19-C20
 1.456 with sigma of 0.01
 C21-N8
 1.137 with sigma of 0.01
 C19-N7
 1.137 with sigma of 0.01
 C21-C22
 1.456 with sigma of 0.01
 C22-N8
 2.593 with sigma of 0.02
 C20-N7
 2.593 with sigma of 0.02
 N8-C22
 2.59 with sigma of 0.04
 N7-C20
 2.59 with sigma of 0.04
 Re2-C9AA \\sim Re2-C9AB
 with sigma of 0.02
 Mn1-N18 \\sim Mn1-N18A
 with sigma of 0.02
 N18-C9AA \\sim N18A-C9AB
 with sigma of 0.02
 Re2-N18 \\sim Re2-N18A
 with sigma of 0.04
 Mn1-C9AA \\sim Mn1-C9AB
 with sigma of 0.04
 Mn1-N2 \\sim Mn1-N2A
 with sigma of 0.02
 N2-C10 \\sim N2A-C10A
 with sigma of 0.02
 N2-C9 \\sim N2A-C9A
 with sigma of 0.02
 C16-C11 \\sim C16-C11A
 with sigma of 0.02
 C10-C11 \\sim C10A-C11A
 with sigma of 0.02
 C8-C9 \\sim C8-C9A
 with sigma of 0.02
 C11-C12 \\sim C11A-C12A
 with sigma of 0.02
 C14-C13 \\sim C14-C13A
 with sigma of 0.02
 C13-C12 \\sim C13A-C12A
 with sigma of 0.02
 Re1-C17 \\sim Re1-C17A
 with sigma of 0.02
 Mn1-C10 \\sim Mn1-C10A
 with sigma of 0.04
 Mn1-C9 \\sim Mn1-C9A
 with sigma of 0.04
 Mn1-N3 \\sim Mn1-N3A
 with sigma of 0.02
 N2-C8 \\sim N2A-C8
 with sigma of 0.04
 C17-N3 \\sim C17A-N3A
 with sigma of 0.02
 N2-C11 \\sim N2A-C11A
 with sigma of 0.04
 C16-C10 \\sim C16-C10A
 with sigma of 0.04
 C16-C12 \\sim C16-C12A
 with sigma of 0.04
 C10-C9 \\sim C10A-C9A
 with sigma of 0.04
 C10-C12 \\sim C10A-C12A
 with sigma of 0.04
 C11-C13 \\sim C11A-C13A
 with sigma of 0.04
 C14-C12 \\sim C14-C12A
 with sigma of 0.04
 Re1-N3 \\sim Re1-N3A
 with sigma of 0.04
 Mn1-C17 \\sim Mn1-C17A
 with sigma of 0.04
4. Uiso/Uaniso restraints and constraints
Re1 \\sim N7 \\sim C19 \\sim C20: within 2.5A with sigma of 0.01 and sigma for
terminal atoms of 0.02 within 2.5A
Re2 \\sim N8 \\sim C21 \\sim C22: within 2.5A with sigma of 0.01 and sigma for
terminal atoms of 0.02 within 2.5A
N2 \\sim C12 \\sim C10 \\sim C9 \\sim C13 \\sim C11 \\sim C8 \\sim C14: within
2A with sigma of 0.04 and sigma for terminal atoms of 0.08 within 2A
C13A \\sim C9A \\sim C12A \\sim N2A \\sim C10A \\sim C11A \\sim C8 \\sim C14:
within 2A with sigma of 0.04 and sigma for terminal atoms of 0.08 within 2A
Re2 \\sim C9AB \\sim N18A \\sim Mn1: within 2.5A with sigma of 0.01 and sigma
for terminal atoms of 0.02 within 2.5A
Re2 \\sim C9AA \\sim N18 \\sim Mn1: within 2.5A with sigma of 0.01 and sigma
for terminal atoms of 0.02 within 2.5A
Re1 \\sim C17 \\sim N3 \\sim Mn1: within 2.5A with sigma of 0.01 and sigma for
terminal atoms of 0.02 within 2.5A
Re1 \\sim C17A \\sim N3A \\sim Mn1: within 2.5A with sigma of 0.01 and sigma
for terminal atoms of 0.02 within 2.5A
5. Rigid body (RIGU) restrains
 N8, C21, C22
 with sigma for 1-2 distances of 0.004 and sigma for 1-3 distances of 0.004
 N7, C19, C20
 with sigma for 1-2 distances of 0.004 and sigma for 1-3 distances of 0.004
 C8, C9A, N2A
 with sigma for 1-2 distances of 0.004 and sigma for 1-3 distances of 0.004
6. Others
 Sof(H8BC)=Sof(H8BD)=Sof(H14A)=Sof(C13A)=Sof(H13A)=Sof(C12A)=Sof(H12A)=
 Sof(C11A)=Sof(C10A)=Sof(H10A)=Sof(N2A)=Sof(C9A)=Sof(H9AA)=Sof(H9AB)=Sof(N18A)=
 Sof(C9AB)=Sof(N3A)=Sof(C17A)=1-FVAR(1)
 Sof(N2)=Sof(N18)=Sof(C17)=Sof(N3)=Sof(C9AA)=Sof(C10)=Sof(H10)=Sof(H8AA)=
 Sof(H8AB)=Sof(C11)=Sof(H14)=Sof(C13)=Sof(H13)=Sof(C9)=Sof(H9A)=Sof(H9B)=
 Sof(C12)=Sof(H12)=FVAR(1)
7.a Secondary CH2 refined with riding coordinates:
 C8(H8AA,H8AB), C8(H8BC,H8BD), C9(H9A,H9B), C9A(H9AA,H9AB)
7.b Aromatic/amide H refined with riding coordinates:
 C3(H3), C10(H10), C4(H4), C7(H7), C15(H15), C14(H14), C14(H14A), C13(H13),
 C5(H5), C12(H12), C13A(H13A), C12A(H12A), C10A(H10A)
;
_olex2_submission_special_instructions 'No special instructions were received'
_oxdiff_exptl_absorpt_empirical_details
;
Empirical correction (ABSPACK) includes:
- Absorption correction using spherical harmonics
- Frame scaling
;

loop_
_space_group_symop_operation_xyz
'x, y, z'
'-x+1/2, -y+1/2, z'
'-y+1/2, x, z'
'y, -x+1/2, z'
'-x, -y, -z'
'x-1/2, y-1/2, -z'
'y-1/2, -x, -z'
'-y, x-1/2, -z'

loop_
_atom_site_label
_atom_site_type_symbol
_atom_site_fract_x
_atom_site_fract_y
_atom_site_fract_z
_atom_site_U_iso_or_equiv
_atom_site_adp_type
_atom_site_occupancy
_atom_site_site_symmetry_order
_atom_site_calc_flag
_atom_site_refinement_flags_posn
_atom_site_refinement_flags_adp
_atom_site_refinement_flags_occupancy
_atom_site_disorder_assembly
_atom_site_disorder_group
Re2 Re 0.750000 0.750000 0.33237(3) 0.02657(11) Uani 1 4 d DS TU P . .
Re1 Re 0.250000 0.250000 0.16706(4) 0.05062(15) Uani 1 4 d DS TU P . .
Mn1 Mn 0.55191(8) 0.44801(8) 0.25000(6) 0.03257(17) Uani 1 1 d D U . . .
O1 O 0.5866(3) 0.3590(3) 0.3192(3) 0.0385(11) Uani 1 1 d . . . . .
N2 N 0.5156(7) 0.5613(7) 0.1926(5) 0.037(2) Uani 0.668(12) 1 d D U P A 1
N1 N 0.4504(4) 0.4940(4) 0.3130(4) 0.0481(16) Uani 1 1 d . . . . .
O2 O 0.6450(5) 0.4171(5) 0.1809(3) 0.068(2) Uani 1 1 d . . . . .
C1 C 0.5551(5) 0.3466(4) 0.3861(4) 0.0341(14) Uani 1 1 d . . . . .
N18 N 0.6455(7) 0.5527(6) 0.3097(6) 0.036(2) Uani 0.668(12) 1 d D U P A 1
C16 C 0.6554(6) 0.4468(7) 0.1129(5) 0.059(2) Uani 1 1 d D . . . .
C6 C 0.4792(6) 0.4000(7) 0.4145(5) 0.049(2) Uani 1 1 d . . . . .
C17 C 0.3814(9) 0.3204(10) 0.1753(8) 0.050(3) Uani 0.668(12) 1 d D U P A 1
C3 C 0.5638(6) 0.2654(6) 0.5020(5) 0.051(3) Uani 1 1 d . . . . .
H3 H 0.591214 0.219464 0.530559 0.061 Uiso 1 1 calc R U . . .
N3 N 0.4489(8) 0.3597(8) 0.1850(7) 0.055(2) Uani 0.668(12) 1 d D U P A 1
C9AA C 0.6821(8) 0.6229(6) 0.3216(6) 0.024(2) Uani 0.668(12) 1 d D U P A 1
C10 C 0.5466(10) 0.5893(10) 0.1266(8) 0.064(4) Uani 0.668(12) 1 d D U P A 1
H10 H 0.524900 0.644534 0.106417 0.077 Uiso 0.668(12) 1 calc R U P A 1
C2 C 0.5989(6) 0.2764(5) 0.4300(4) 0.0439(19) Uani 1 1 d . . . . .
C4 C 0.4966(7) 0.3135(7) 0.5326(5) 0.065(3) Uani 1 1 d . . . . .
H4 H 0.479595 0.302801 0.580917 0.078 Uiso 1 1 calc R U . . .
C7 C 0.4336(5) 0.4675(6) 0.3742(4) 0.053(2) Uani 1 1 d . . . . .
H7 H 0.383535 0.495966 0.397244 0.064 Uiso 1 1 calc R U . . .
C8 C 0.3930(6) 0.5654(8) 0.2768(6) 0.077(4) Uani 1 1 d D U . . .
H8AA H 0.344440 0.535554 0.248412 0.092 Uiso 0.668(12) 1 calc R U P A 1
H8AB H 0.363642 0.604240 0.313419 0.092 Uiso 0.668(12) 1 calc R U P A 1
H8BC H 0.330148 0.561222 0.295665 0.092 Uiso 0.332(12) 1 calc R U P A 2
H8BD H 0.417008 0.626143 0.289563 0.092 Uiso 0.332(12) 1 calc R U P A 2
C15 C 0.7183(6) 0.4075(6) 0.0686(5) 0.051(2) Uani 1 1 d . . . . .
H15 H 0.752166 0.357649 0.086904 0.062 Uiso 1 1 calc R U . . .
C11 C 0.6166(10) 0.5312(10) 0.0852(7) 0.053(4) Uani 0.668(12) 1 d D U P A 1
C14 C 0.7356(8) 0.4341(7) 0.0009(6) 0.066(3) Uani 1 1 d D U . . .
H14 H 0.772099 0.397419 -0.029579 0.079 Uiso 0.668(12) 1 calc R U P A 1
H14A H 0.790012 0.415166 -0.022146 0.079 Uiso 0.332(12) 1 calc R U P A 2
C13 C 0.6975(13) 0.5207(12) -0.0254(8) 0.074(6) Uani 0.668(12) 1 d D U P A 1
H13 H 0.714836 0.546085 -0.070113 0.089 Uiso 0.668(12) 1 calc R U P A 1
C5 C 0.4514(6) 0.3810(7) 0.4908(6) 0.073(3) Uani 1 1 d . . . . .
H5 H 0.402843 0.414599 0.511497 0.087 Uiso 1 1 calc R U . . .
C9 C 0.4495(9) 0.6218(8) 0.2294(7) 0.048(3) Uani 0.668(12) 1 d D U P A 1
H9A H 0.482213 0.668431 0.257754 0.058 Uiso 0.668(12) 1 calc R U P A 1
H9B H 0.410836 0.653241 0.193682 0.058 Uiso 0.668(12) 1 calc R U P A 1
C12 C 0.6343(12) 0.5631(13) 0.0193(8) 0.079(5) Uani 0.668(12) 1 d D U P A 1
H12 H 0.603222 0.615668 0.002808 0.094 Uiso 0.668(12) 1 calc R U P A 1
N6 N 0.750000 0.750000 0.4266(7) 0.078(5) Uani 1 4 d S T P A .
N5 N 0.250000 0.250000 0.0828(6) 0.048(3) Uani 1 4 d S T P A .
N7 N 0.250000 0.250000 0.2912(7) 0.094(3) Uani 1 4 d DS TU P A .
C19 C 0.250000 0.250000 0.3526(7) 0.074(4) Uani 1 4 d DS TU P . .
C20 C 0.250000 0.250000 0.4317(8) 0.138(8) Uani 1 4 d DS TU P A .
N8 N 0.750000 0.750000 0.2026(9) 0.090(3) Uani 1 4 d DS TU P A .
C21 C 0.750000 0.750000 0.1409(9) 0.109(5) Uani 1 4 d DS TU P . .
C22 C 0.750000 0.750000 0.0615(10) 0.186(10) Uani 1 4 d DS TU P A .
C13A C 0.6703(16) 0.492(2) -0.0373(12) 0.057(8) Uani 0.332(12) 1 d D U P A 2
H13A H 0.676143 0.506891 -0.086639 0.068 Uiso 0.332(12) 1 calc R U P A 2
C12A C 0.5993(14) 0.5246(19) 0.0050(10) 0.050(6) Uani 0.332(12) 1 d D U P A 2
H12A H 0.559982 0.569715 -0.014029 0.060 Uiso 0.332(12) 1 calc R U P A 2
C11A C 0.5844(12) 0.4940(15) 0.0721(8) 0.033(5) Uani 0.332(12) 1 d D U P A 2
C10A C 0.5028(13) 0.5424(17) 0.1065(9) 0.046(6) Uani 0.332(12) 1 d D U P A 2
H10A H 0.466792 0.583212 0.079159 0.055 Uiso 0.332(12) 1 calc R U P A 2
N2A N 0.4823(11) 0.5260(14) 0.1775(7) 0.035(4) Uani 0.332(12) 1 d D U P A 2
C9A C 0.3898(15) 0.558(2) 0.2005(10) 0.084(8) Uani 0.332(12) 1 d D U P A 2
H9AA H 0.375694 0.617842 0.178643 0.101 Uiso 0.332(12) 1 calc R U P A 2
H9AB H 0.342468 0.513924 0.185660 0.101 Uiso 0.332(12) 1 calc R U P A 2
N18A N 0.6487(14) 0.5652(12) 0.2778(13) 0.040(3) Uani 0.332(12) 1 d D U P A 2
C9AB C 0.6807(17) 0.6338(12) 0.2968(14) 0.030(4) Uani 0.332(12) 1 d D U P A 2
N3A N 0.4402(13) 0.3392(13) 0.2217(14) 0.047(3) Uani 0.332(12) 1 d D U P A 2
C17A C 0.3747(14) 0.3054(18) 0.2044(16) 0.048(4) Uani 0.332(12) 1 d D U P A 2

loop_
_atom_site_aniso_label
_atom_site_aniso_U_11
_atom_site_aniso_U_22
_atom_site_aniso_U_33
_atom_site_aniso_U_23
_atom_site_aniso_U_13
_atom_site_aniso_U_12
Re2 0.01823(11) 0.01823(11) 0.0433(2) 0.000 0.000 0.000
Re1 0.04742(18) 0.04742(18) 0.0570(3) 0.000 0.000 0.000
Mn1 0.0271(5) 0.0243(5) 0.0463(4) 0.0017(4) -0.0013(4) 0.0011(3)
O1 0.037(2) 0.022(2) 0.056(3) 0.001(2) -0.001(2) 0.0032(17)
N2 0.040(5) 0.038(5) 0.031(4) 0.002(4) -0.001(4) 0.011(4)
N1 0.028(3) 0.045(3) 0.072(4) 0.016(3) 0.005(3) 0.011(2)
O2 0.085(4) 0.071(4) 0.050(3) 0.011(3) 0.021(3) 0.051(3)
C1 0.030(3) 0.024(3) 0.048(4) 0.002(3) -0.011(3) -0.006(2)
N18 0.030(4) 0.023(3) 0.055(5) 0.009(4) -0.001(4) -0.006(3)
C16 0.049(5) 0.063(5) 0.064(5) 0.006(5) 0.008(4) 0.013(4)
C6 0.035(4) 0.055(5) 0.059(5) 0.009(4) 0.014(3) -0.002(4)
C17 0.057(5) 0.048(5) 0.046(5) -0.007(5) -0.018(5) 0.004(4)
C3 0.056(4) 0.032(7) 0.064(4) 0.017(4) -0.024(4) -0.005(3)
N3 0.058(5) 0.057(5) 0.050(5) -0.008(4) -0.020(4) -0.005(4)
C9AA 0.020(3) 0.017(3) 0.035(5) 0.010(3) -0.003(4) 0.000(3)
C10 0.054(7) 0.053(7) 0.085(10) 0.019(7) 0.009(7) 0.013(6)
C2 0.051(4) 0.021(3) 0.060(5) 0.011(3) -0.025(4) -0.006(3)
C4 0.062(5) 0.074(6) 0.058(5) 0.033(5) 0.002(4) -0.016(5)
C7 0.035(4) 0.075(5) 0.050(4) 0.019(4) 0.022(3) 0.027(4)
C8 0.051(5) 0.094(8) 0.085(6) 0.038(6) 0.033(5) 0.048(6)
C15 0.046(4) 0.043(4) 0.065(5) -0.005(4) -0.005(4) 0.004(3)
C11 0.043(7) 0.055(8) 0.060(8) 0.009(6) 0.025(6) 0.012(6)
C14 0.044(8) 0.076(5) 0.077(5) -0.007(5) 0.013(5) 0.007(4)
C13 0.080(12) 0.084(11) 0.057(9) 0.011(8) 0.015(8) 0.010(9)
C5 0.052(5) 0.093(7) 0.072(6) 0.042(6) 0.023(5) 0.020(5)
C9 0.044(6) 0.040(6) 0.060(7) 0.009(5) 0.003(5) 0.022(5)
C12 0.066(10) 0.099(12) 0.070(10) 0.018(9) 0.007(8) 0.023(9)
N6 0.100(8) 0.100(8) 0.035(7) 0.000 0.000 0.000
N5 0.039(3) 0.039(3) 0.065(8) 0.000 0.000 0.000
N7 0.106(5) 0.106(5) 0.071(5) 0.000 0.000 0.000
C19 0.085(5) 0.085(5) 0.053(6) 0.000 0.000 0.000
C20 0.174(12) 0.174(12) 0.066(8) 0.000 0.000 0.000
N8 0.100(5) 0.100(5) 0.071(6) 0.000 0.000 0.000
C21 0.126(7) 0.126(7) 0.076(7) 0.000 0.000 0.000
C22 0.228(14) 0.228(14) 0.102(9) 0.000 0.000 0.000
C13A 0.042(13) 0.077(18) 0.050(14) -0.005(13) 0.004(11) 0.003(13)
C12A 0.031(11) 0.075(16) 0.044(12) 0.005(11) -0.013(9) 0.011(10)
C11A 0.025(9) 0.045(12) 0.028(9) -0.017(8) 0.014(7) 0.004(8)
C10A 0.028(9) 0.070(13) 0.039(10) -0.023(10) -0.001(8) 0.022(9)
N2A 0.025(7) 0.040(9) 0.040(8) 0.005(7) 0.001(6) 0.008(6)
C9A 0.059(12) 0.111(18) 0.082(9) 0.047(13) 0.022(10) 0.067(13)
N18A 0.032(6) 0.032(6) 0.055(7) 0.007(6) 0.006(6) -0.005(5)
C9AB 0.020(6) 0.022(6) 0.046(7) 0.003(6) 0.006(6) -0.002(5)
N3A 0.046(6) 0.040(6) 0.054(7) 0.001(6) -0.014(6) -0.007(6)
C17A 0.055(7) 0.039(7) 0.049(7) -0.002(7) -0.013(7) 0.006(6)

loop_
_atom_type_symbol
_atom_type_description
_atom_type_scat_dispersion_real
_atom_type_scat_dispersion_imag
_atom_type_scat_source
C C 0.0033 0.0016 'International Tables Vol C Tables 4.2.6.8 and 6.1.1.4'
H H 0.0000 0.0000 'International Tables Vol C Tables 4.2.6.8 and 6.1.1.4'
Mn Mn 0.3368 0.7283 'International Tables Vol C Tables 4.2.6.8 and 6.1.1.4'
N N 0.0061 0.0033 'International Tables Vol C Tables 4.2.6.8 and 6.1.1.4'
O O 0.0106 0.0060 'International Tables Vol C Tables 4.2.6.8 and 6.1.1.4'
Re Re -1.0185 7.2310 'International Tables Vol C Tables 4.2.6.8 and 6.1.1.4'

loop_
_geom_angle_atom_site_label_1
_geom_angle_atom_site_label_2
_geom_angle_atom_site_label_3
_geom_angle
_geom_angle_site_symmetry_1
_geom_angle_site_symmetry_3
_geom_angle_publ_flag
C9AA Re2 C9AA 89.49(6) 2_665 4_565 ?
C9AA Re2 C9AA 89.49(6) 2_665 3_655 ?
C9AA Re2 C9AA 169.2(6) 4_565 3_655 ?
C9AA Re2 C9AA 89.49(6) 3_655 . ?
C9AA Re2 C9AA 89.49(6) 4_565 . ?
C9AA Re2 C9AA 169.2(6) 2_665 . ?
C9AA Re2 N8 84.6(3) 2_665 . ?
C9AA Re2 N8 84.6(3) . . ?
C9AA Re2 N8 84.6(3) 3_655 . ?
C9AA Re2 N8 84.6(3) 4_565 . ?
N6 Re2 C9AA 95.4(3) . 3_655 ?
N6 Re2 C9AA 95.4(3) . 2_665 ?
N6 Re2 C9AA 95.4(3) . 4_565 ?
N6 Re2 C9AA 95.4(3) . . ?
N6 Re2 N8 180.0 . . ?
N6 Re2 C9AB 108.5(7) . . ?
N6 Re2 C9AB 108.5(7) . 3_655 ?
N6 Re2 C9AB 108.5(7) . 4_565 ?
N6 Re2 C9AB 108.5(7) . 2_665 ?
C9AB Re2 C9AA 85.7(10) 2_665 3_655 ?
C9AB Re2 C9AA 156.0(9) . 2_665 ?
C9AB Re2 C9AA 156.0(9) 4_565 3_655 ?
C9AB Re2 C9AA 13.3(7) 2_665 2_665 ?
C9AB Re2 C9AA 90.8(10) . 3_655 ?
C9AB Re2 C9AA 13.3(7) 3_655 3_655 ?
C9AB Re2 C9AA 90.8(10) 3_655 2_665 ?
C9AB Re2 C9AA 85.7(10) 4_565 2_665 ?
C9AB Re2 N8 71.5(7) 4_565 . ?
C9AB Re2 N8 71.5(7) . . ?
C9AB Re2 N8 71.5(7) 2_665 . ?
C9AB Re2 N8 71.5(7) 3_655 . ?
C9AB Re2 C9AB 84.2(4) 2_665 3_655 ?
C9AB Re2 C9AB 143.1(14) 2_665 . ?
C9AB Re2 C9AB 143.1(14) 4_565 3_655 ?
C9AB Re2 C9AB 84.2(4) 4_565 . ?
C9AB Re2 C9AB 84.2(4) 3_655 . ?
C17 Re1 C17 89.72(5) 2 3 ?
C17 Re1 C17 172.0(8) 3 4 ?
C17 Re1 C17 172.0(8) 2 . ?
C17 Re1 C17 89.72(6) 4 . ?
C17 Re1 C17 89.72(5) 2 4 ?
C17 Re1 C17 89.72(6) 3 . ?
C17 Re1 N7 86.0(4) . . ?
C17 Re1 N7 86.0(4) 2 . ?
C17 Re1 N7 86.0(4) 3 . ?
C17 Re1 N7 86.0(4) 4 . ?
N5 Re1 C17 94.0(4) . 4 ?
N5 Re1 C17 94.0(4) . 2 ?
N5 Re1 C17 94.0(4) . . ?
N5 Re1 C17 94.0(4) . 3 ?
N5 Re1 N7 180.0 . . ?
N5 Re1 C17A 109.2(9) . 4 ?
N5 Re1 C17A 109.2(9) . 3 ?
N5 Re1 C17A 109.2(9) . . ?
N5 Re1 C17A 109.2(9) . 2 ?
C17A Re1 C17 156.5(10) 4 3 ?
C17A Re1 C17 92.7(10) 3 2 ?
C17A Re1 C17 92.7(10) . 3 ?
C17A Re1 C17 84.7(10) 2 3 ?
C17A Re1 C17 156.5(10) . 2 ?
C17A Re1 C17 15.7(8) 2 2 ?
C17A Re1 C17 15.7(8) 3 3 ?
C17A Re1 C17 84.7(10) 4 2 ?
C17A Re1 N7 70.8(9) . . ?
C17A Re1 N7 70.8(9) 2 . ?
C17A Re1 N7 70.8(9) 3 . ?
C17A Re1 N7 70.8(9) 4 . ?
C17A Re1 C17A 83.8(5) . 3 ?
C17A Re1 C17A 83.8(5) 2 4 ?
C17A Re1 C17A 141.7(17) 3 4 ?
C17A Re1 C17A 83.8(5) 2 3 ?
C17A Re1 C17A 141.7(17) . 2 ?
C17A Re1 C17A 83.8(5) . 4 ?
O1 Mn1 N2 168.6(3) . . ?
O1 Mn1 N1 91.9(2) . . ?
O1 Mn1 O2 95.77(17) . . ?
O1 Mn1 N18 88.4(3) . . ?
O1 Mn1 N3 98.3(4) . . ?
O1 Mn1 N2A 164.8(6) . . ?
O1 Mn1 N18A 101.3(7) . . ?
O1 Mn1 N3A 82.6(6) . . ?
N2 Mn1 N18 82.4(4) . . ?
N2 Mn1 N3 90.6(4) . . ?
N1 Mn1 N2 80.8(3) . . ?
N1 Mn1 N18 86.4(3) . . ?
N1 Mn1 N3 90.6(4) . . ?
N1 Mn1 N2A 80.1(4) . . ?
N1 Mn1 N18A 94.3(6) . . ?
N1 Mn1 N3A 80.9(7) . . ?
O2 Mn1 N2 91.5(3) . . ?
O2 Mn1 N1 172.3(2) . . ?
O2 Mn1 N18 93.2(4) . . ?
O2 Mn1 N3 88.9(4) . . ?
O2 Mn1 N2A 92.6(4) . . ?
O2 Mn1 N18A 83.6(6) . . ?
O2 Mn1 N3A 100.6(7) . . ?
N3 Mn1 N18 172.8(4) . . ?
N2A Mn1 N18A 92.3(9) . . ?
N2A Mn1 N3A 83.3(8) . . ?
N18A Mn1 N3A 174.0(7) . . ?
C1 O1 Mn1 129.0(4) . . ?
C10 N2 Mn1 128.7(7) . . ?
C10 N2 C9 116.8(9) . . ?
C9 N2 Mn1 114.5(6) . . ?
C7 N1 Mn1 125.6(5) . . ?
C7 N1 C8 121.6(7) . . ?
C8 N1 Mn1 112.7(5) . . ?
C16 O2 Mn1 129.1(5) . . ?
O1 C1 C6 121.8(6) . . ?
O1 C1 C2 117.6(6) . . ?
C6 C1 C2 120.6(7) . . ?
C9AA N18 Mn1 158.0(9) . . ?
O2 C16 C15 120.6(8) . . ?
O2 C16 C11 124.3(9) . . ?
O2 C16 C11A 124.0(9) . . ?
C15 C16 C11 114.1(9) . . ?
C15 C16 C11A 111.5(9) . . ?
C1 C6 C5 116.7(8) . . ?
C7 C6 C1 123.0(7) . . ?
C7 C6 C5 120.3(7) . . ?
N3 C17 Re1 174.6(13) . . ?
C2 C3 H3 116.7 . . ?
C4 C3 H3 116.7 . . ?
C4 C3 C2 126.7(8) . . ?
C17 N3 Mn1 155.6(12) . . ?
N18 C9AA Re2 174.5(10) . . ?
N2 C10 H10 120.0 . . ?
N2 C10 C11 120.1(10) . . ?
C11 C10 H10 120.0 . . ?
C3 C2 C1 116.2(7) . . ?
C3 C4 H4 120.7 . . ?
C3 C4 C5 118.5(9) . . ?
C5 C4 H4 120.7 . . ?
N1 C7 C6 128.4(7) . . ?
N1 C7 H7 115.8 . . ?
C6 C7 H7 115.8 . . ?
N1 C8 H8AA 109.6 . . ?
N1 C8 H8AB 109.6 . . ?
N1 C8 H8BC 108.7 . . ?
N1 C8 H8BD 108.7 . . ?
H8AA C8 H8AB 108.1 . . ?
H8BC C8 H8BD 107.6 . . ?
C9 C8 N1 110.3(8) . . ?
C9 C8 H8AA 109.6 . . ?
C9 C8 H8AB 109.6 . . ?
C9A C8 N1 114.4(12) . . ?
C9A C8 H8BC 108.7 . . ?
C9A C8 H8BD 108.7 . . ?
C16 C15 H15 117.5 . . ?
C14 C15 C16 124.9(9) . . ?
C14 C15 H15 117.5 . . ?
C16 C11 C10 123.6(9) . . ?
C12 C11 C16 123.1(11) . . ?
C12 C11 C10 113.2(11) . . ?
C15 C14 H14 120.3 . . ?
C15 C14 H14A 120.0 . . ?
C15 C14 C13 119.4(11) . . ?
C15 C14 C13A 120.0(12) . . ?
C13 C14 H14 120.3 . . ?
C13A C14 H14A 120.0 . . ?
C14 C13 H13 122.0 . . ?
C12 C13 C14 116.1(13) . . ?
C12 C13 H13 122.0 . . ?
C6 C5 H5 119.4 . . ?
C4 C5 C6 121.2(9) . . ?
C4 C5 H5 119.4 . . ?
N2 C9 H9A 110.1 . . ?
N2 C9 H9B 110.1 . . ?
C8 C9 N2 108.0(9) . . ?
C8 C9 H9A 110.1 . . ?
C8 C9 H9B 110.1 . . ?
H9A C9 H9B 108.4 . . ?
C11 C12 C13 121.4(13) . . ?
C11 C12 H12 119.3 . . ?
C13 C12 H12 119.3 . . ?
C19 N7 Re1 180.0 . . ?
N7 C19 C20 180.0 . . ?
C21 N8 Re2 180.0 . . ?
N8 C21 C22 180.0 . . ?
C14 C13A H13A 122.8 . . ?
C12A C13A C14 114.3(17) . . ?
C12A C13A H13A 122.8 . . ?
C13A C12A H12A 118.8 . . ?
C11A C12A C13A 122.4(18) . . ?
C11A C12A H12A 118.8 . . ?
C16 C11A C10A 124.0(12) . . ?
C12A C11A C16 121.6(13) . . ?
C12A C11A C10A 111.2(15) . . ?
C11A C10A H10A 120.3 . . ?
N2A C10A C11A 119.4(14) . . ?
N2A C10A H10A 120.3 . . ?
C10A N2A Mn1 128.5(10) . . ?
C10A N2A C9A 114.7(13) . . ?
C9A N2A Mn1 116.1(11) . . ?
C8 C9A N2A 106.2(14) . . ?
C8 C9A H9AA 110.5 . . ?
C8 C9A H9AB 110.5 . . ?
N2A C9A H9AA 110.5 . . ?
N2A C9A H9AB 110.5 . . ?
H9AA C9A H9AB 108.7 . . ?
C9AB N18A Mn1 165(2) . . ?
N18A C9AB Re2 174(2) . . ?
C17A N3A Mn1 163(2) . . ?
N3A C17A Re1 176(3) . . ?

loop_
_geom_bond_atom_site_label_1
_geom_bond_atom_site_label_2
_geom_bond_distance
_geom_bond_site_symmetry_2
_geom_bond_publ_flag
Re2 C9AA 2.084(8) 2_665 ?
Re2 C9AA 2.084(8) . ?
Re2 C9AA 2.084(8) 4_565 ?
Re2 C9AA 2.084(8) 3_655 ?
Re2 N6 1.723(12) . ?
Re2 N8 2.373(16) . ?
Re2 C9AB 2.054(12) 3_655 ?
Re2 C9AB 2.054(12) 2_665 ?
Re2 C9AB 2.054(12) . ?
Re2 C9AB 2.054(12) 4_565 ?
Re1 C17 2.152(11) 2 ?
Re1 C17 2.152(11) 3 ?
Re1 C17 2.152(11) 4 ?
Re1 C17 2.152(11) . ?
Re1 N5 1.540(12) . ?
Re1 N7 2.270(13) . ?
Re1 C17A 2.080(15) . ?
Re1 C17A 2.080(15) 3 ?
Re1 C17A 2.080(15) 4 ?
Re1 C17A 2.080(15) 2 ?
Mn1 O1 1.870(5) . ?
Mn1 N2 2.008(8) . ?
Mn1 N1 1.976(6) . ?
Mn1 O2 1.895(6) . ?
Mn1 N18 2.298(8) . ?
Mn1 N3 2.287(9) . ?
Mn1 N2A 2.006(12) . ?
Mn1 N18A 2.247(13) . ?
Mn1 N3A 2.304(13) . ?
O1 C1 1.316(9) . ?
N2 C10 1.349(14) . ?
N2 C9 1.456(12) . ?
N1 C7 1.207(9) . ?
N1 C8 1.475(10) . ?
O2 C16 1.324(10) . ?
C1 C6 1.435(11) . ?
C1 C2 1.436(9) . ?
N18 C9AA 1.161(10) . ?
C16 C15 1.340(12) . ?
C16 C11 1.430(14) . ?
C16 C11A 1.437(17) . ?
C6 C7 1.385(11) . ?
C6 C5 1.477(12) . ?
C17 N3 1.138(14) . ?
C3 H3 0.9300 . ?
C3 C2 1.420(13) . ?
C3 C4 1.314(14) . ?
C10 H10 0.9300 . ?
C10 C11 1.513(14) . ?
C4 H4 0.9300 . ?
C4 C5 1.397(13) . ?
C7 H7 0.9300 . ?
C8 H8AA 0.9700 . ?
C8 H8AB 0.9700 . ?
C8 H8BC 0.9700 . ?
C8 H8BD 0.9700 . ?
C8 C9 1.440(11) . ?
C8 C9A 1.400(18) . ?
C15 H15 0.9300 . ?
C15 C14 1.319(13) . ?
C11 C12 1.314(15) . ?
C14 H14 0.9300 . ?
C14 H14A 0.9300 . ?
C14 C13 1.446(17) . ?
C14 C13A 1.44(2) . ?
C13 H13 0.9300 . ?
C13 C12 1.367(17) . ?
C5 H5 0.9300 . ?
C9 H9A 0.9700 . ?
C9 H9B 0.9700 . ?
C12 H12 0.9300 . ?
N7 C19 1.122(8) . ?
C19 C20 1.446(9) . ?
N8 C21 1.127(8) . ?
C21 C22 1.453(9) . ?
C13A H13A 0.9300 . ?
C13A C12A 1.363(19) . ?
C12A H12A 0.9300 . ?
C12A C11A 1.322(18) . ?
C11A C10A 1.503(17) . ?
C10A H10A 0.9300 . ?
C10A N2A 1.352(17) . ?
N2A C9A 1.471(17) . ?
C9A H9AA 0.9700 . ?
C9A H9AB 0.9700 . ?
N18A C9AB 1.144(15) . ?
N3A C17A 1.108(17) . ?

loop_
_geom_torsion_atom_site_label_1
_geom_torsion_atom_site_label_2
_geom_torsion_atom_site_label_3
_geom_torsion_atom_site_label_4
_geom_torsion
_geom_torsion_site_symmetry_1
_geom_torsion_site_symmetry_2
_geom_torsion_site_symmetry_3
_geom_torsion_site_symmetry_4
_geom_torsion_publ_flag
Mn1 O1 C1 C6 5.0(9) . . . . ?
Mn1 O1 C1 C2 -175.6(4) . . . . ?
Mn1 N2 C10 C11 1(2) . . . . ?
Mn1 N2 C9 C8 -29.4(12) . . . . ?
Mn1 N1 C7 C6 -0.3(15) . . . . ?
Mn1 N1 C8 C9 -34.5(10) . . . . ?
Mn1 N1 C8 C9A 28.0(18) . . . . ?
Mn1 O2 C16 C15 -170.6(7) . . . . ?
Mn1 O2 C16 C11 21.9(16) . . . . ?
Mn1 O2 C16 C11A -14.9(17) . . . . ?
Mn1 N2A C9A C8 29(3) . . . . ?
O1 Mn1 O2 C16 171.5(8) . . . . ?
O1 C1 C6 C7 0.4(12) . . . . ?
O1 C1 C6 C5 -178.8(7) . . . . ?
O1 C1 C2 C3 179.4(6) . . . . ?
N2 Mn1 O1 C1 43.9(18) . . . . ?
N2 Mn1 O2 C16 -17.3(9) . . . . ?
N2 C10 C11 C16 -2(2) . . . . ?
N2 C10 C11 C12 174.6(16) . . . . ?
N1 Mn1 O1 C1 -6.1(5) . . . . ?
N1 C8 C9 N2 40.0(11) . . . . ?
N1 C8 C9A N2A -35(3) . . . . ?
O2 Mn1 O1 C1 173.3(5) . . . . ?
O2 C16 C15 C14 -177.8(10) . . . . ?
O2 C16 C11 C10 -10(2) . . . . ?
O2 C16 C11 C12 174.1(16) . . . . ?
O2 C16 C11A C12A 178.0(19) . . . . ?
O2 C16 C11A C10A 20(3) . . . . ?
C1 C6 C7 N1 -2.8(16) . . . . ?
C1 C6 C5 C4 -0.6(14) . . . . ?
N18 Mn1 O1 C1 80.2(6) . . . . ?
N18 Mn1 O2 C16 -99.8(9) . . . . ?
C16 C15 C14 C13 11.1(19) . . . . ?
C16 C15 C14 C13A -17(2) . . . . ?
C16 C11 C12 C13 -5(3) . . . . ?
C16 C11A C10A N2A -14(3) . . . . ?
C6 C1 C2 C3 -1.2(10) . . . . ?
C3 C4 C5 C6 -1.3(16) . . . . ?
N3 Mn1 O1 C1 -96.9(6) . . . . ?
N3 Mn1 O2 C16 73.3(9) . . . . ?
C10 N2 C9 C8 152.7(12) . . . . ?
C10 C11 C12 C13 178.5(18) . . . . ?
C2 C1 C6 C7 -179.0(8) . . . . ?
C2 C1 C6 C5 1.8(11) . . . . ?
C2 C3 C4 C5 2.2(15) . . . . ?
C4 C3 C2 C1 -1.0(13) . . . . ?
C7 N1 C8 C9 146.8(9) . . . . ?
C7 N1 C8 C9A -150.8(17) . . . . ?
C7 C6 C5 C4 -179.8(10) . . . . ?
C8 N1 C7 C6 178.3(10) . . . . ?
C15 C16 C11 C10 -178.1(14) . . . . ?
C15 C16 C11 C12 6(2) . . . . ?
C15 C16 C11A C12A -24(3) . . . . ?
C15 C16 C11A C10A 178.1(18) . . . . ?
C15 C14 C13 C12 -9(3) . . . . ?
C15 C14 C13A C12A 8(4) . . . . ?
C11 C16 C15 C14 -9.1(16) . . . . ?
C14 C13 C12 C11 6(3) . . . . ?
C14 C13A C12A C11A -9(4) . . . . ?
C5 C6 C7 N1 176.4(10) . . . . ?
C9 N2 C10 C11 179.1(13) . . . . ?
C13A C12A C11A C16 19(4) . . . . ?
C13A C12A C11A C10A 179(3) . . . . ?
C12A C11A C10A N2A -174(2) . . . . ?
C11A C16 C15 C14 23.6(17) . . . . ?
C11A C10A N2A Mn1 4(3) . . . . ?
C11A C10A N2A C9A -166(2) . . . . ?
C10A N2A C9A C8 -160(2) . . . . ?
N2A Mn1 O1 C1 -64(2) . . . . ?
N2A Mn1 O2 C16 4.3(11) . . . . ?
N18A Mn1 O1 C1 88.7(8) . . . . ?
N18A Mn1 O2 C16 -87.7(10) . . . . ?
N3A Mn1 O1 C1 -86.7(8) . . . . ?
N3A Mn1 O2 C16 87.9(10) . . . . ?

loop_
_twin_individual_id
_twin_individual_mass_fraction_refined
1 0.499(3)
2 0.501(3)
